data_4105808
loop_
_publ_author_name
'Sibo Lin'
'Michael W. Day'
'Theodor Agapie'

_publ_section_title
;
 Nickel Hydrides Supported by a Non-Innocent Diphosphine Arene Pincer:
 Mechanistic Studies of Nickel-Arene H-Migration and Partial Arene
 Hydrogenation
;
_journal_name_full 'Journal of the American Chemical Society'
_journal_page_first 3828
_journal_page_last 3831
_journal_paper_doi 10.1021/ja200368y
_journal_volume 133
_journal_year 2011
_chemical_formula_moiety 'C30 H41 Ni P2, C32 H44 N Ni P2, 2(C F3 O3 S)'
_chemical_formula_sum 'C32 H42.5 F3 N0.5 Ni O3 P2 S'
_chemical_formula_weight 691.88
_chemical_name_systematic
;
 ?
;
_space_group_IT_number 14
_symmetry_cell_setting monoclinic
_symmetry_space_group_name_Hall '-P 2ybc'
_symmetry_space_group_name_H-M 'P 1 21/c 1'
_atom_sites_solution_hydrogens difmap
_atom_sites_solution_primary direct
_atom_sites_solution_secondary difmap
_audit_creation_method SHELXL-97
_cell_angle_alpha 90.00
_cell_angle_beta 112.212(2)
_cell_angle_gamma 90.00
_cell_formula_units_Z 8
_cell_length_a 27.7671(12)
_cell_length_b 12.6722(6)
_cell_length_c 20.3587(9)
_cell_measurement_reflns_used 9110
_cell_measurement_temperature 100(2)
_cell_measurement_theta_max 29.58
_cell_measurement_theta_min 2.24
_cell_volume 6632.0(5)
_computing_cell_refinement 'Bruker SAINT-Plus v7.66A'
_computing_data_collection 'Bruker APEX2 v2009.7-0'
_computing_data_reduction 'Bruker SAINT-Plus v7.66A'
_computing_molecular_graphics 'Bruker XP v5.1'
_computing_publication_material 'Bruker XCIF 2008'
_computing_structure_refinement 'SHELXL-97 (Sheldrick, 2008)'
_computing_structure_solution 'SHELXS-97 (Sheldrick, 2008)'
_diffrn_ambient_temperature 100(2)
_diffrn_measured_fraction_theta_full 0.994
_diffrn_measured_fraction_theta_max 0.994
_diffrn_measurement_device_type 'Bruker KAPPA APEX II'
_diffrn_measurement_method '\w scans; 9 settings'
_diffrn_radiation_monochromator graphite
_diffrn_radiation_source 'fine-focus sealed tube'
_diffrn_radiation_type MoK\a
_diffrn_radiation_wavelength 0.71073
_diffrn_reflns_av_R_equivalents 0.0733
_diffrn_reflns_av_sigmaI/netI 0.0505
_diffrn_reflns_limit_h_max 39
_diffrn_reflns_limit_h_min -39
_diffrn_reflns_limit_k_max 17
_diffrn_reflns_limit_k_min -17
_diffrn_reflns_limit_l_max 29
_diffrn_reflns_limit_l_min -29
_diffrn_reflns_number 156014
_diffrn_reflns_theta_full 30.57
_diffrn_reflns_theta_max 30.57
_diffrn_reflns_theta_min 1.79
_exptl_absorpt_coefficient_mu 0.794
_exptl_absorpt_correction_T_max 0.8511
_exptl_absorpt_correction_T_min 0.8324
_exptl_absorpt_correction_type none
_exptl_crystal_colour Yellow
_exptl_crystal_density_diffrn 1.386
_exptl_crystal_description Block
_exptl_crystal_F_000 2904
_exptl_crystal_size_max 0.24
_exptl_crystal_size_mid 0.22
_exptl_crystal_size_min 0.21
_refine_diff_density_max 1.634
_refine_diff_density_min -1.287
_refine_diff_density_rms 0.114
_refine_ls_extinction_method none
_refine_ls_goodness_of_fit_ref 2.908
_refine_ls_hydrogen_treatment Unrestrained
_refine_ls_matrix_type 'Full matrix'
_refine_ls_number_parameters 1143
_refine_ls_number_reflns 20232
_refine_ls_number_restraints 0
_refine_ls_restrained_S_all 2.908
_refine_ls_R_factor_all 0.1199
_refine_ls_R_factor_gt 0.1001
_refine_ls_shift/su_max 0.001
_refine_ls_shift/su_mean 0.000
_refine_ls_structure_factor_coef Fsqd
_refine_ls_weighting_details w=1/s^2^(Fo^2^)
_refine_ls_weighting_scheme sigma
_refine_ls_wR_factor_gt 0.0925
_refine_ls_wR_factor_ref 0.0934
_reflns_number_gt 16091
_reflns_number_total 20232
_reflns_threshold_expression >2sigma(I)
_cod_data_source_file ja200368y_si_004.cif
_cod_data_source_block sbl16
_cod_depositor_comments
;
The following automatic conversions were performed:

'_atom_sites_solution_primary' value 'direct methods' was changed to
'direct'.

'_atom_sites_solution_secondary' value 'Difference Fourier map' was
changed to 'difmap'.

'_atom_sites_solution_hydrogens' value 'Difference Fourier map' was
changed to 'difmap'.

Automatic conversion script
Id: cif_fix_values 6452 2018-10-05 10:23:21Z andrius 
;
_cod_original_formula_sum 'C32 H42.50 F3 N0.50 Ni O3 P2 S'
_cod_database_code 4105808

loop_
_symmetry_equiv_pos_as_xyz
'x, y, z'
'-x, y+1/2, -z+1/2'
'-x, -y, -z'
'x, -y-1/2, z-1/2'

loop_
_atom_site_label
_atom_site_type_symbol
_atom_site_fract_x
_atom_site_fract_y
_atom_site_fract_z
_atom_site_U_iso_or_equiv
_atom_site_adp_type
_atom_site_occupancy
_atom_site_symmetry_multiplicity
_atom_site_calc_flag
_atom_site_refinement_flags
_atom_site_disorder_assembly
_atom_site_disorder_group
Ni1 Ni 0.347357(12) 0.27849(4) 0.218715(18) 0.02079(11) Uani 1 1 d . . .
P1A P 0.27332(3) 0.22541(8) 0.22786(4) 0.0237(2) Uani 1 1 d . . .
P2A P 0.40995(3) 0.24109(8) 0.18056(4) 0.0222(2) Uani 1 1 d . . .
N1 N 0.38721(8) 0.3244(2) 0.31369(12) 0.0225(7) Uani 1 1 d . . .
C1A C 0.21884(10) 0.3186(3) 0.20894(14) 0.0261(9) Uani 1 1 d . . .
C2A C 0.17735(11) 0.2918(3) 0.22995(16) 0.0305(10) Uani 1 1 d . . .
C3A C 0.13272(11) 0.3534(3) 0.20904(17) 0.0340(10) Uani 1 1 d . . .
C4A C 0.12780(11) 0.4383(3) 0.16656(18) 0.0346(10) Uani 1 1 d . . .
C5A C 0.16767(11) 0.4670(3) 0.14453(16) 0.0276(9) Uani 1 1 d . . .
C6A C 0.21374(10) 0.4076(3) 0.16677(14) 0.0226(8) Uani 1 1 d . . .
C7A C 0.25626(10) 0.4371(3) 0.14230(15) 0.0227(8) Uani 1 1 d . . .
C8A C 0.24922(11) 0.4324(3) 0.07159(15) 0.0251(8) Uani 1 1 d . . .
C9A C 0.29170(11) 0.4338(3) 0.05109(15) 0.0254(8) Uani 1 1 d . . .
C10A C 0.34196(10) 0.4405(3) 0.10215(15) 0.0231(8) Uani 1 1 d . . .
C11A C 0.38729(10) 0.4158(3) 0.08276(14) 0.0231(8) Uani 1 1 d . . .
C12A C 0.39674(12) 0.4754(3) 0.03132(17) 0.0274(9) Uani 1 1 d . . .
C13A C 0.43667(12) 0.4490(3) 0.00919(17) 0.0299(9) Uani 1 1 d . . .
C14A C 0.46727(12) 0.3622(3) 0.03783(16) 0.0294(9) Uani 1 1 d . . .
C15A C 0.45815(11) 0.3020(3) 0.08842(17) 0.0265(8) Uani 1 1 d . . .
C16A C 0.41877(10) 0.3289(3) 0.11309(14) 0.0220(8) Uani 1 1 d . . .
C17A C 0.30623(10) 0.4571(3) 0.19323(15) 0.0236(8) Uani 1 1 d . . .
C18A C 0.34889(10) 0.4588(3) 0.17310(15) 0.0232(8) Uani 1 1 d . . .
C19A C 0.28352(11) 0.1703(3) 0.31611(15) 0.0287(9) Uani 1 1 d . . .
C20A C 0.32744(15) 0.0892(4) 0.3359(2) 0.0380(11) Uani 1 1 d . . .
C21A C 0.29260(13) 0.2548(4) 0.37271(17) 0.0336(10) Uani 1 1 d . . .
C22A C 0.24147(11) 0.1161(3) 0.16490(15) 0.0280(9) Uani 1 1 d . . .
C23A C 0.19977(15) 0.0534(4) 0.1797(2) 0.0416(11) Uani 1 1 d . . .
C24A C 0.21807(13) 0.1590(4) 0.08939(17) 0.0375(11) Uani 1 1 d . . .
C25A C 0.47782(10) 0.2407(3) 0.24865(16) 0.0282(9) Uani 1 1 d . . .
C26A C 0.48498(12) 0.1644(4) 0.30976(19) 0.0342(10) Uani 1 1 d . . .
C27A C 0.49538(13) 0.3522(3) 0.2734(2) 0.0345(10) Uani 1 1 d . . .
C28A C 0.40277(10) 0.1103(3) 0.13811(16) 0.0263(8) Uani 1 1 d . . .
C29A C 0.38646(15) 0.0263(4) 0.1800(2) 0.0413(11) Uani 1 1 d . . .
C30A C 0.36256(13) 0.1125(4) 0.06131(19) 0.0356(10) Uani 1 1 d . . .
C31A C 0.41206(10) 0.3570(3) 0.36741(16) 0.0234(8) Uani 1 1 d . . .
C32A C 0.44528(16) 0.3997(4) 0.4371(2) 0.0378(11) Uani 1 1 d . . .
H1 H 0.3218(9) 0.242(2) 0.1520(13) 0.026(8) Uiso 1 1 d . . .
H2A H 0.1818(9) 0.236(2) 0.2589(12) 0.006(7) Uiso 1 1 d . . .
H3A H 0.1081(10) 0.334(2) 0.2279(13) 0.026(8) Uiso 1 1 d . . .
H4A H 0.0987(9) 0.484(2) 0.1520(13) 0.014(8) Uiso 1 1 d . . .
H5A H 0.1648(9) 0.530(2) 0.1178(12) 0.006(7) Uiso 1 1 d . . .
H8A H 0.2153(10) 0.420(2) 0.0353(14) 0.026(8) Uiso 1 1 d . . .
H9A H 0.2869(9) 0.423(2) 0.0020(13) 0.016(7) Uiso 1 1 d . . .
H12A H 0.3801(10) 0.537(2) 0.0160(14) 0.022(9) Uiso 1 1 d . . .
H13A H 0.4412(10) 0.485(2) -0.0265(14) 0.025(8) Uiso 1 1 d . . .
H14A H 0.4927(10) 0.338(2) 0.0229(13) 0.028(9) Uiso 1 1 d . . .
H15A H 0.4774(9) 0.242(2) 0.1066(13) 0.018(8) Uiso 1 1 d . . .
H17A H 0.3109(9) 0.474(2) 0.2405(14) 0.023(8) Uiso 1 1 d . . .
H18A H 0.3804(9) 0.478(2) 0.2075(13) 0.018(8) Uiso 1 1 d . . .
H19A H 0.2538(9) 0.134(2) 0.3122(12) 0.012(7) Uiso 1 1 d . . .
H20A H 0.3625(13) 0.125(3) 0.3431(17) 0.063(12) Uiso 1 1 d . . .
H20B H 0.3224(12) 0.027(3) 0.3018(18) 0.062(13) Uiso 1 1 d . . .
H20C H 0.3310(11) 0.061(3) 0.3780(16) 0.042(10) Uiso 1 1 d . . .
H21A H 0.3017(12) 0.221(3) 0.4221(19) 0.069(12) Uiso 1 1 d . . .
H21B H 0.2634(12) 0.306(3) 0.3657(15) 0.047(11) Uiso 1 1 d . . .
H21C H 0.3204(10) 0.294(2) 0.3785(13) 0.023(8) Uiso 1 1 d . . .
H22A H 0.2735(9) 0.063(2) 0.1723(12) 0.008(7) Uiso 1 1 d . . .
H23A H 0.1694(14) 0.096(3) 0.1780(19) 0.079(15) Uiso 1 1 d . . .
H23B H 0.2129(13) 0.017(3) 0.225(2) 0.079(14) Uiso 1 1 d . . .
H23C H 0.1883(11) -0.012(3) 0.1455(16) 0.042(10) Uiso 1 1 d . . .
H24A H 0.2063(11) 0.098(3) 0.0562(16) 0.037(10) Uiso 1 1 d . . .
H24B H 0.2428(10) 0.193(2) 0.0762(13) 0.021(8) Uiso 1 1 d . . .
H24C H 0.1884(12) 0.203(3) 0.0813(16) 0.048(11) Uiso 1 1 d . . .
H25A H 0.4988(9) 0.214(2) 0.2255(13) 0.022(8) Uiso 1 1 d . . .
H26A H 0.5182(12) 0.174(3) 0.3473(17) 0.056(11) Uiso 1 1 d . . .
H26B H 0.4831(10) 0.089(3) 0.2955(15) 0.025(10) Uiso 1 1 d . . .
H26C H 0.4590(10) 0.171(2) 0.3322(13) 0.025(8) Uiso 1 1 d . . .
H27A H 0.4716(10) 0.387(2) 0.2960(14) 0.032(9) Uiso 1 1 d . . .
H27B H 0.4938(11) 0.403(3) 0.2367(17) 0.049(11) Uiso 1 1 d . . .
H27C H 0.5289(12) 0.351(3) 0.3090(16) 0.050(11) Uiso 1 1 d . . .
H28A H 0.4372(10) 0.082(2) 0.1337(14) 0.034(9) Uiso 1 1 d . . .
H29A H 0.3525(14) 0.046(3) 0.1808(18) 0.077(14) Uiso 1 1 d . . .
H29B H 0.4115(14) 0.009(3) 0.229(2) 0.080(14) Uiso 1 1 d . . .
H29C H 0.3826(12) -0.046(3) 0.1576(18) 0.055(13) Uiso 1 1 d . . .
H30A H 0.3603(11) 0.039(3) 0.0412(17) 0.050(12) Uiso 1 1 d . . .
H30B H 0.3692(11) 0.159(3) 0.0298(15) 0.037(10) Uiso 1 1 d . . .
H30C H 0.3278(10) 0.135(2) 0.0618(13) 0.026(8) Uiso 1 1 d . . .
H32A H 0.4678(14) 0.349(3) 0.4555(19) 0.062(14) Uiso 1 1 d . . .
H32B H 0.4298(18) 0.409(4) 0.465(3) 0.13(2) Uiso 1 1 d . . .
H32C H 0.4542(19) 0.467(5) 0.428(3) 0.14(3) Uiso 1 1 d . . .
Ni2 Ni 0.143260(13) 0.72403(4) 0.423109(18) 0.02440(12) Uani 1 1 d . A .
P1B P 0.22098(3) 0.71084(9) 0.41824(4) 0.0408(3) Uani 1 1 d . . .
P2B P 0.06156(3) 0.67534(7) 0.39370(4) 0.0197(2) Uani 1 1 d . . .
C1B C 0.27645(11) 0.7416(3) 0.49964(15) 0.0379(11) Uani 1 1 d . A .
C2B C 0.32737(12) 0.7251(3) 0.50307(17) 0.0408(11) Uani 1 1 d . . .
C3B C 0.36992(11) 0.7423(3) 0.56553(17) 0.0371(10) Uani 1 1 d . A .
C4B C 0.36309(11) 0.7742(3) 0.62667(17) 0.0323(10) Uani 1 1 d . . .
C5B C 0.31310(11) 0.7899(3) 0.62440(15) 0.0336(10) Uani 1 1 d . A .
C6B C 0.27013(11) 0.7741(3) 0.56220(15) 0.0343(10) Uani 1 1 d . . .
C7B C 0.21654(10) 0.7913(3) 0.55877(14) 0.0292(9) Uani 1 1 d . A .
C8B C 0.19845(11) 0.7494(3) 0.60749(15) 0.0322(10) Uani 1 1 d . . .
C9B C 0.14440(11) 0.7506(3) 0.59442(15) 0.0306(10) Uani 1 1 d . A .
C10B C 0.10972(10) 0.7934(3) 0.53397(14) 0.0246(8) Uani 1 1 d . . .
C11B C 0.05281(10) 0.7812(3) 0.51030(14) 0.0246(8) Uani 1 1 d . A .
C12B C 0.02592(11) 0.8189(3) 0.55119(16) 0.0306(9) Uani 1 1 d . . .
C13B C -0.02788(12) 0.8123(3) 0.52600(17) 0.0291(9) Uani 1 1 d . A .
C14B C -0.05502(11) 0.7672(3) 0.46106(17) 0.0255(8) Uani 1 1 d . . .
C15B C -0.02859(10) 0.7277(3) 0.42040(16) 0.0232(8) Uani 1 1 d . A .
C16B C 0.02532(9) 0.7331(2) 0.44451(14) 0.0184(7) Uani 1 1 d . A .
C17B C 0.12807(11) 0.8456(3) 0.48575(15) 0.0262(9) Uani 1 1 d . A .
C18B C 0.18074(11) 0.8468(3) 0.49859(15) 0.0300(10) Uani 1 1 d . . .
H18B H 0.1941(10) 0.891(3) 0.4743(15) 0.035(9) Uiso 1 1 d . . .
C19B C 0.2366(2) 0.7778(5) 0.3523(3) 0.0157(14) Uani 0.555(5) 1 d P A 1
H19B H 0.2629 0.7361 0.3406 0.024 Uiso 0.555(5) 1 calc PR A 1
C20B C 0.1862(2) 0.7863(6) 0.2866(3) 0.0274(17) Uani 0.555(5) 1 d P A 1
H20D H 0.1729 0.7155 0.2703 0.041 Uiso 0.555(5) 1 calc PR A 1
H20E H 0.1931 0.8234 0.2489 0.041 Uiso 0.555(5) 1 calc PR A 1
H20F H 0.1603 0.8257 0.2987 0.041 Uiso 0.555(5) 1 calc PR A 1
C21B C 0.25818(19) 0.8866(5) 0.3787(3) 0.0233(16) Uani 0.555(5) 1 d P A 1
H21D H 0.2881 0.8799 0.4237 0.035 Uiso 0.555(5) 1 calc PR A 1
H21E H 0.2312 0.9294 0.3859 0.035 Uiso 0.555(5) 1 calc PR A 1
H21F H 0.2692 0.9208 0.3435 0.035 Uiso 0.555(5) 1 calc PR A 1
C19C C 0.2149(2) 0.8311(7) 0.3488(3) 0.020(2) Uani 0.445(5) 1 d P A 2
H19C H 0.2213 0.8982 0.3767 0.030 Uiso 0.445(5) 1 calc PR A 2
C20C C 0.1611(2) 0.8407(7) 0.2898(3) 0.020(2) Uani 0.445(5) 1 d P A 2
H20G H 0.1526 0.7749 0.2625 0.030 Uiso 0.445(5) 1 calc PR A 2
H20H H 0.1611 0.8993 0.2583 0.030 Uiso 0.445(5) 1 calc PR A 2
H20I H 0.1351 0.8540 0.3106 0.030 Uiso 0.445(5) 1 calc PR A 2
C21C C 0.2579(2) 0.8214(7) 0.3194(3) 0.028(2) Uani 0.445(5) 1 d P A 2
H21G H 0.2526 0.7570 0.2908 0.042 Uiso 0.445(5) 1 calc PR A 2
H21H H 0.2918 0.8180 0.3588 0.042 Uiso 0.445(5) 1 calc PR A 2
H21I H 0.2570 0.8829 0.2897 0.042 Uiso 0.445(5) 1 calc PR A 2
C22B C 0.23865(13) 0.5789(4) 0.3975(2) 0.0619(16) Uani 1 1 d . A .
C23B C 0.2062(2) 0.5444(7) 0.3218(3) 0.074(2) Uani 1 1 d . . .
C24B C 0.23385(16) 0.5033(5) 0.4508(2) 0.0596(16) Uani 1 1 d . . .
C25B C 0.02065(11) 0.7032(3) 0.30061(15) 0.0274(9) Uani 1 1 d . A .
C26B C 0.03890(14) 0.6438(4) 0.24965(18) 0.0397(12) Uani 1 1 d . . .
C27B C 0.0191(2) 0.8204(4) 0.2879(2) 0.0626(16) Uani 1 1 d . . .
C28B C 0.05798(11) 0.5332(3) 0.40784(16) 0.0237(8) Uani 1 1 d . A .
C29B C 0.00325(13) 0.4868(4) 0.3858(2) 0.0319(9) Uani 1 1 d . . .
C30B C 0.09150(14) 0.5064(4) 0.4846(2) 0.0331(10) Uani 1 1 d . . .
H2 H 0.1345(10) 0.644(2) 0.3766(14) 0.038(9) Uiso 1 1 d . . .
H2B H 0.3350(9) 0.704(2) 0.4633(13) 0.023(8) Uiso 1 1 d . . .
H3B H 0.4038(9) 0.731(2) 0.5665(12) 0.017(7) Uiso 1 1 d . . .
H4B H 0.3933(10) 0.785(2) 0.6703(14) 0.036(9) Uiso 1 1 d . . .
H5B H 0.3096(9) 0.815(2) 0.6672(13) 0.014(7) Uiso 1 1 d . . .
H8B H 0.2196(10) 0.704(2) 0.6458(14) 0.033(9) Uiso 1 1 d . . .
H9B H 0.1332(9) 0.720(2) 0.6261(13) 0.025(8) Uiso 1 1 d . . .
H12B H 0.0448(10) 0.855(2) 0.5933(14) 0.025(8) Uiso 1 1 d . . .
H13B H -0.0414(9) 0.838(2) 0.5529(13) 0.018(8) Uiso 1 1 d . . .
H14B H -0.0918(11) 0.764(3) 0.4427(15) 0.041(9) Uiso 1 1 d . . .
H15B H -0.0487(9) 0.687(2) 0.3754(13) 0.023(8) Uiso 1 1 d . . .
H17B H 0.1061(10) 0.895(2) 0.4523(14) 0.027(9) Uiso 1 1 d . . .
H22B H 0.2755(12) 0.579(3) 0.4048(16) 0.058(11) Uiso 1 1 d . . .
H23D H 0.2160(14) 0.482(3) 0.315(2) 0.054(16) Uiso 1 1 d . . .
H23E H 0.2127(17) 0.587(4) 0.289(2) 0.11(2) Uiso 1 1 d . . .
H23F H 0.1662(14) 0.539(3) 0.3149(18) 0.075(13) Uiso 1 1 d . . .
H24D H 0.2005(12) 0.494(3) 0.4481(17) 0.048(11) Uiso 1 1 d . . .
H24E H 0.2520(14) 0.527(3) 0.499(2) 0.088(15) Uiso 1 1 d . . .
H24F H 0.2419(13) 0.431(3) 0.4479(19) 0.061(14) Uiso 1 1 d . . .
H25B H -0.0131(11) 0.674(3) 0.2934(15) 0.045(10) Uiso 1 1 d . . .
H26D H 0.0167(11) 0.656(2) 0.2021(15) 0.032(9) Uiso 1 1 d . . .
H26E H 0.0424(12) 0.565(3) 0.2567(18) 0.057(14) Uiso 1 1 d . . .
H26F H 0.0727(12) 0.670(3) 0.2516(16) 0.052(11) Uiso 1 1 d . . .
H27D H 0.0499(12) 0.857(3) 0.2978(16) 0.041(11) Uiso 1 1 d . . .
H27E H 0.0051(13) 0.861(3) 0.3159(19) 0.062(15) Uiso 1 1 d . . .
H27F H -0.0048(13) 0.834(3) 0.2374(19) 0.069(12) Uiso 1 1 d . . .
H28B H 0.0719(9) 0.507(2) 0.3775(13) 0.012(7) Uiso 1 1 d . . .
H29D H 0.0045(10) 0.414(3) 0.3884(14) 0.019(9) Uiso 1 1 d . . .
H29E H -0.0200(12) 0.506(3) 0.3365(18) 0.061(12) Uiso 1 1 d . . .
H29F H -0.0130(10) 0.516(2) 0.4157(14) 0.033(9) Uiso 1 1 d . . .
H30D H 0.0789(10) 0.532(2) 0.5212(14) 0.026(8) Uiso 1 1 d . . .
H30E H 0.1245(11) 0.535(2) 0.4967(14) 0.028(9) Uiso 1 1 d . . .
H30F H 0.0936(11) 0.435(3) 0.4898(16) 0.032(11) Uiso 1 1 d . . .
S1 S 0.87398(10) 0.8964(2) 0.65207(8) 0.0273(5) Uani 0.647(6) 1 d P B 1
C63 C 0.8695(3) 0.7669(8) 0.6109(5) 0.027(2) Uani 0.647(6) 1 d P B 1
F1 F 0.91513(17) 0.7163(3) 0.63860(18) 0.0355(10) Uani 0.647(6) 1 d P B 1
F2 F 0.83439(15) 0.7071(4) 0.62136(18) 0.0534(17) Uani 0.647(6) 1 d P B 1
F3 F 0.85825(16) 0.7724(5) 0.5423(2) 0.0278(12) Uani 0.647(6) 1 d P B 1
O1 O 0.82065(17) 0.9329(5) 0.6185(2) 0.070(2) Uani 0.647(6) 1 d P B 1
O2 O 0.9301(2) 0.9408(4) 0.6405(2) 0.0474(14) Uani 0.647(6) 1 d P B 1
O3 O 0.8890(3) 0.8744(8) 0.7258(4) 0.0315(18) Uani 0.647(6) 1 d P B 1
S2 S 0.40440(3) 0.65899(8) 0.36185(4) 0.0320(2) Uani 1 1 d . . .
C64 C 0.38776(13) 0.7965(3) 0.33817(16) 0.0415(11) Uani 1 1 d . . .
F4 F 0.34455(7) 0.8066(2) 0.28020(10) 0.0638(8) Uani 1 1 d . . .
F5 F 0.42548(8) 0.84776(19) 0.32479(11) 0.0569(7) Uani 1 1 d . . .
F6 F 0.38070(7) 0.84921(18) 0.39038(10) 0.0538(7) Uani 1 1 d . . .
O4 O 0.35632(8) 0.6147(2) 0.36062(11) 0.0453(7) Uani 1 1 d . . .
O5 O 0.42105(9) 0.6217(2) 0.30691(12) 0.0464(7) Uani 1 1 d . . .
O6 O 0.44498(8) 0.6668(2) 0.43135(11) 0.0408(7) Uani 1 1 d . . .
S3 S 0.88809(14) 0.9246(3) 0.65361(18) 0.0173(8) Uiso 0.353(6) 1 d P B 2
C65 C 0.8640(7) 0.8013(15) 0.6087(11) 0.023(4) Uiso 0.353(6) 1 d P B 2
F7 F 0.8155(2) 0.7765(6) 0.6031(3) 0.0373(18) Uiso 0.353(6) 1 d P B 2
F8 F 0.8591(4) 0.8110(8) 0.5374(5) 0.027(2) Uiso 0.353(6) 1 d P B 2
F9 F 0.8938(4) 0.7161(9) 0.6358(5) 0.051(3) Uiso 0.353(6) 1 d P B 2
O7 O 0.8956(6) 0.8966(14) 0.7265(9) 0.022(3) Uiso 0.353(6) 1 d P B 2
O8 O 0.8475(3) 0.9942(6) 0.6182(3) 0.0254(19) Uiso 0.353(6) 1 d P B 2
O9 O 0.9049(3) 0.9518(6) 0.6284(3) 0.0135(16) Uiso 0.353(6) 1 d P B 2

loop_
_atom_site_aniso_label
_atom_site_aniso_U_11
_atom_site_aniso_U_22
_atom_site_aniso_U_33
_atom_site_aniso_U_23
_atom_site_aniso_U_13
_atom_site_aniso_U_12
Ni1 0.01248(17) 0.0317(3) 0.01547(19) 0.00360(19) 0.00218(14) -0.00581(17)
P1A 0.0156(3) 0.0393(7) 0.0147(4) 0.0037(4) 0.0040(3) -0.0094(4)
P2A 0.0127(3) 0.0310(7) 0.0211(4) 0.0039(4) 0.0045(3) -0.0058(3)
N1 0.0164(12) 0.033(2) 0.0173(13) 0.0075(12) 0.0050(10) -0.0018(11)
C1A 0.0143(14) 0.048(3) 0.0133(14) -0.0019(15) 0.0023(11) -0.0081(14)
C2A 0.0217(16) 0.052(3) 0.0180(16) -0.0048(18) 0.0073(13) -0.0140(17)
C3A 0.0180(16) 0.061(3) 0.0252(18) -0.0147(19) 0.0108(14) -0.0117(17)
C4A 0.0155(16) 0.056(3) 0.0304(19) -0.0137(19) 0.0064(14) -0.0028(17)
C5A 0.0176(15) 0.041(3) 0.0194(16) -0.0004(17) 0.0015(12) 0.0006(15)
C6A 0.0134(14) 0.040(3) 0.0116(14) -0.0035(14) 0.0015(11) -0.0040(14)
C7A 0.0125(13) 0.035(3) 0.0194(15) 0.0052(15) 0.0049(12) 0.0009(13)
C8A 0.0150(14) 0.039(3) 0.0175(16) 0.0064(15) 0.0017(12) 0.0043(14)
C9A 0.0236(16) 0.038(3) 0.0147(15) 0.0062(15) 0.0074(13) 0.0013(15)
C10A 0.0204(15) 0.031(3) 0.0200(16) 0.0070(15) 0.0100(12) -0.0037(14)
C11A 0.0150(14) 0.035(3) 0.0173(15) 0.0032(15) 0.0036(12) -0.0059(14)
C12A 0.0230(16) 0.033(3) 0.0263(18) 0.0089(17) 0.0099(14) -0.0022(16)
C13A 0.0262(17) 0.041(3) 0.0249(18) 0.0040(17) 0.0130(14) -0.0087(16)
C14A 0.0236(16) 0.041(3) 0.0304(18) 0.0003(17) 0.0176(15) -0.0052(16)
C15A 0.0222(16) 0.028(3) 0.0300(18) -0.0019(17) 0.0110(14) -0.0041(15)
C16A 0.0191(14) 0.029(3) 0.0190(15) -0.0005(15) 0.0089(12) -0.0059(14)
C17A 0.0192(15) 0.038(3) 0.0136(15) 0.0027(15) 0.0062(12) -0.0023(14)
C18A 0.0152(14) 0.031(3) 0.0189(16) 0.0043(15) 0.0012(12) -0.0023(14)
C19A 0.0216(16) 0.043(3) 0.0184(16) 0.0033(16) 0.0040(13) -0.0163(16)
C20A 0.044(2) 0.037(3) 0.028(2) 0.014(2) 0.0080(17) -0.007(2)
C21A 0.0262(18) 0.055(3) 0.0190(17) 0.0028(18) 0.0077(14) -0.0110(19)
C22A 0.0187(15) 0.042(3) 0.0229(17) 0.0002(16) 0.0069(13) -0.0115(15)
C23A 0.033(2) 0.057(4) 0.033(2) -0.002(2) 0.0100(17) -0.024(2)
C24A 0.0220(18) 0.068(4) 0.0199(18) -0.006(2) 0.0051(14) -0.021(2)
C25A 0.0141(14) 0.044(3) 0.0251(16) 0.0034(17) 0.0062(12) -0.0032(15)
C26A 0.0128(16) 0.049(4) 0.034(2) 0.006(2) 0.0004(14) 0.0023(17)
C27A 0.0207(17) 0.048(3) 0.032(2) -0.002(2) 0.0056(15) -0.0164(17)
C28A 0.0149(14) 0.034(3) 0.0313(18) 0.0024(16) 0.0099(13) -0.0009(14)
C29A 0.030(2) 0.042(4) 0.051(3) 0.013(2) 0.0147(19) -0.0040(19)
C30A 0.0288(19) 0.048(3) 0.029(2) -0.005(2) 0.0100(16) -0.0044(19)
C31A 0.0198(15) 0.027(3) 0.0232(17) 0.0081(15) 0.0078(13) -0.0006(14)
C32A 0.034(2) 0.045(4) 0.0205(19) -0.001(2) -0.0058(16) -0.001(2)
Ni2 0.02006(19) 0.0374(3) 0.01272(19) 0.0023(2) 0.00282(14) -0.01442(19)
P1B 0.0301(4) 0.0818(10) 0.0151(4) -0.0161(5) 0.0137(3) -0.0337(5)
P2B 0.0170(4) 0.0222(6) 0.0164(4) 0.0051(4) 0.0026(3) -0.0055(3)
C1B 0.0252(15) 0.072(3) 0.0206(16) -0.0192(18) 0.0138(13) -0.0291(17)
C2B 0.0287(17) 0.074(4) 0.0260(18) -0.020(2) 0.0172(14) -0.0265(19)
C3B 0.0180(15) 0.059(3) 0.0367(19) -0.0117(19) 0.0136(14) -0.0158(17)
C4B 0.0214(15) 0.047(3) 0.0262(17) -0.0077(18) 0.0069(13) -0.0134(17)
C5B 0.0273(16) 0.057(3) 0.0182(16) -0.0115(17) 0.0102(13) -0.0165(17)
C6B 0.0263(16) 0.059(3) 0.0226(16) -0.0115(18) 0.0151(13) -0.0197(17)
C7B 0.0228(15) 0.053(3) 0.0129(14) -0.0100(16) 0.0077(12) -0.0137(16)
C8B 0.0216(15) 0.063(3) 0.0108(14) -0.0016(17) 0.0047(12) -0.0100(16)
C9B 0.0225(15) 0.059(3) 0.0132(14) 0.0025(16) 0.0097(12) -0.0093(16)
C10B 0.0226(15) 0.038(3) 0.0137(14) -0.0023(15) 0.0076(11) -0.0123(14)
C11B 0.0223(14) 0.034(3) 0.0173(15) 0.0044(15) 0.0066(12) -0.0110(15)
C12B 0.0267(17) 0.046(3) 0.0200(17) -0.0021(17) 0.0099(14) -0.0156(16)
C13B 0.0268(17) 0.033(3) 0.0320(19) 0.0014(17) 0.0161(15) -0.0084(16)
C14B 0.0174(14) 0.015(2) 0.0393(19) 0.0050(16) 0.0052(13) 0.0005(14)
C15B 0.0214(15) 0.015(2) 0.0269(17) 0.0037(15) 0.0023(12) -0.0001(14)
C16B 0.0180(13) 0.013(2) 0.0201(14) 0.0070(14) 0.0028(11) -0.0016(13)
C17B 0.0253(16) 0.039(3) 0.0129(15) -0.0059(16) 0.0054(13) -0.0157(16)
C18B 0.0278(17) 0.051(3) 0.0146(15) -0.0086(16) 0.0121(13) -0.0235(17)
C19B 0.014(3) 0.018(4) 0.016(3) 0.004(3) 0.006(2) 0.000(3)
C20B 0.032(3) 0.031(5) 0.019(3) 0.006(3) 0.009(2) -0.004(3)
C21B 0.022(3) 0.025(5) 0.021(3) 0.008(3) 0.005(2) 0.002(3)
C19C 0.014(3) 0.032(6) 0.019(4) 0.002(4) 0.012(3) 0.000(3)
C20C 0.011(3) 0.034(6) 0.018(3) 0.004(3) 0.008(3) -0.005(3)
C21C 0.016(3) 0.048(7) 0.025(4) 0.011(4) 0.012(3) 0.005(3)
C22B 0.0232(18) 0.125(5) 0.047(2) -0.059(3) 0.0242(18) -0.035(2)
C23B 0.068(3) 0.123(7) 0.044(3) -0.052(3) 0.035(3) -0.057(4)
C24B 0.027(2) 0.091(5) 0.046(3) -0.029(3) -0.0027(19) 0.024(3)
C25B 0.0255(16) 0.030(3) 0.0175(15) 0.0035(15) -0.0017(12) -0.0121(15)
C26B 0.034(2) 0.064(4) 0.0196(19) -0.002(2) 0.0081(15) -0.014(2)
C27B 0.082(4) 0.049(4) 0.025(2) 0.012(2) -0.016(2) -0.021(3)
C28B 0.0222(15) 0.024(3) 0.0310(18) 0.0048(16) 0.0166(14) 0.0033(14)
C29B 0.0292(19) 0.017(3) 0.055(3) -0.002(2) 0.0224(19) -0.0075(17)
C30B 0.034(2) 0.029(3) 0.041(2) 0.018(2) 0.0198(17) 0.0061(19)
S1 0.0280(10) 0.0295(14) 0.0218(7) -0.0020(7) 0.0063(7) 0.0097(9)
C63 0.020(3) 0.033(7) 0.028(4) -0.015(5) 0.009(3) -0.010(4)
F1 0.040(2) 0.026(3) 0.0370(19) -0.0027(15) 0.0106(18) 0.0066(19)
F2 0.053(2) 0.075(4) 0.044(2) -0.027(2) 0.0324(18) -0.044(3)
F3 0.0292(18) 0.038(4) 0.0157(17) -0.004(2) 0.0083(12) -0.001(2)
O1 0.043(3) 0.097(6) 0.046(3) -0.023(3) -0.011(2) 0.051(3)
O2 0.053(3) 0.043(4) 0.056(3) -0.009(2) 0.031(3) -0.016(3)
O3 0.027(3) 0.049(6) 0.019(2) -0.011(3) 0.0090(19) -0.018(3)
S2 0.0250(4) 0.0451(8) 0.0279(4) 0.0021(4) 0.0123(3) 0.0105(4)
C64 0.039(2) 0.057(3) 0.0206(17) -0.0013(19) 0.0025(15) 0.024(2)
F4 0.0639(14) 0.080(2) 0.0256(11) -0.0032(12) -0.0075(10) 0.0434(13)
F5 0.0714(15) 0.050(2) 0.0515(15) 0.0209(12) 0.0259(12) 0.0189(13)
F6 0.0522(13) 0.070(2) 0.0307(12) -0.0119(11) 0.0064(10) 0.0307(12)
O4 0.0248(12) 0.073(2) 0.0399(15) -0.0045(14) 0.0146(11) -0.0014(12)
O5 0.0573(16) 0.046(2) 0.0507(16) -0.0077(14) 0.0376(13) 0.0090(13)
O6 0.0310(12) 0.049(2) 0.0321(13) 0.0105(12) 0.0005(10) 0.0012(12)

loop_
_atom_type_symbol
_atom_type_description
_atom_type_scat_dispersion_real
_atom_type_scat_dispersion_imag
_atom_type_scat_source
C C 0.0033 0.0016 'International Tables Vol C Tables 4.2.6.8 and 6.1.1.4'
H H 0.0000 0.0000 'International Tables Vol C Tables 4.2.6.8 and 6.1.1.4'
O O 0.0106 0.0060 'International Tables Vol C Tables 4.2.6.8 and 6.1.1.4'
F F 0.0171 0.0103 'International Tables Vol C Tables 4.2.6.8 and 6.1.1.4'
P P 0.1023 0.0942 'International Tables Vol C Tables 4.2.6.8 and 6.1.1.4'
S S 0.1246 0.1234 'International Tables Vol C Tables 4.2.6.8 and 6.1.1.4'
Ni Ni 0.3393 1.1124 'International Tables Vol C Tables 4.2.6.8 and 6.1.1.4'
N N 0.0061 0.0033 'International Tables Vol C Tables 4.2.6.8 and 6.1.1.4'

loop_
_geom_angle_atom_site_label_1
_geom_angle_atom_site_label_2
_geom_angle_atom_site_label_3
_geom_angle
_geom_angle_publ_flag
N1 Ni1 P2A 100.89(7) yes
N1 Ni1 P1A 101.85(7) yes
P2A Ni1 P1A 146.69(4) yes
N1 Ni1 C18A 90.75(11) yes
P2A Ni1 C18A 86.48(7) yes
P1A Ni1 C18A 117.12(7) yes
N1 Ni1 C17A 88.79(11) yes
P2A Ni1 C17A 118.70(7) yes
P1A Ni1 C17A 85.83(7) yes
C18A Ni1 C17A 32.51(8) yes
N1 Ni1 H1 176.2(11) yes
P2A Ni1 H1 76.0(9) yes
P1A Ni1 H1 80.2(9) yes
C18A Ni1 H1 91.1(12) yes
C17A Ni1 H1 94.5(12) yes
C1A P1A C19A 104.95(14) ?
C1A P1A C22A 101.17(14) ?
C19A P1A C22A 104.23(16) ?
C1A P1A Ni1 119.86(11) ?
C19A P1A Ni1 112.76(10) ?
C22A P1A Ni1 112.19(9) ?
C28A P2A C16A 102.32(14) ?
C28A P2A C25A 104.20(15) ?
C16A P2A C25A 99.92(13) ?
C28A P2A Ni1 113.44(9) ?
C16A P2A Ni1 118.29(10) ?
C25A P2A Ni1 116.52(10) ?
C31A N1 Ni1 175.0(3) ?
C6A C1A C2A 118.5(3) ?
C6A C1A P1A 122.2(2) ?
C2A C1A P1A 118.8(3) ?
C3A C2A C1A 120.5(4) ?
C3A C2A H2A 121.9(15) ?
C1A C2A H2A 117.5(15) ?
C4A C3A C2A 120.3(3) ?
C4A C3A H3A 124.2(18) ?
C2A C3A H3A 115.4(18) ?
C3A C4A C5A 120.9(3) ?
C3A C4A H4A 123.6(16) ?
C5A C4A H4A 115.4(17) ?
C4A C5A C6A 119.7(3) ?
C4A C5A H5A 119.9(14) ?
C6A C5A H5A 120.2(14) ?
C1A C6A C5A 120.1(3) ?
C1A C6A C7A 120.0(3) ?
C5A C6A C7A 119.9(3) ?
C8A C7A C17A 119.2(2) ?
C8A C7A C6A 121.3(2) ?
C17A C7A C6A 118.9(2) ?
C7A C8A C9A 120.7(3) ?
C7A C8A H8A 121.1(15) ?
C9A C8A H8A 117.8(15) ?
C10A C9A C8A 120.0(3) ?
C10A C9A H9A 119.2(14) ?
C8A C9A H9A 120.4(14) ?
C9A C10A C18A 119.2(2) ?
C9A C10A C11A 119.9(3) ?
C18A C10A C11A 120.5(2) ?
C12A C11A C16A 119.7(3) ?
C12A C11A C10A 120.3(3) ?
C16A C11A C10A 119.9(3) ?
C13A C12A C11A 121.0(3) ?
C13A C12A H12A 117.7(17) ?
C11A C12A H12A 120.8(17) ?
C14A C13A C12A 119.7(3) ?
C14A C13A H13A 119.5(18) ?
C12A C13A H13A 120.5(18) ?
C13A C14A C15A 120.0(3) ?
C13A C14A H14A 123.7(18) ?
C15A C14A H14A 116.2(19) ?
C14A C15A C16A 121.3(3) ?
C14A C15A H15A 120.8(16) ?
C16A C15A H15A 117.9(16) ?
C11A C16A C15A 118.3(3) ?
C11A C16A P2A 124.4(2) ?
C15A C16A P2A 117.2(3) ?
C18A C17A C7A 119.9(3) ?
C18A C17A Ni1 72.71(19) ?
C7A C17A Ni1 103.6(2) ?
C18A C17A H17A 119.4(15) ?
C7A C17A H17A 120.6(15) ?
Ni1 C17A H17A 96.7(17) ?
C17A C18A C10A 120.0(3) ?
C17A C18A Ni1 74.77(19) ?
C10A C18A Ni1 102.6(2) ?
C17A C18A H18A 116.7(15) ?
C10A C18A H18A 123.1(15) ?
Ni1 C18A H18A 96.1(18) ?
C21A C19A C20A 112.7(3) ?
C21A C19A P1A 113.0(3) ?
C20A C19A P1A 108.9(2) ?
C21A C19A H19A 107.6(16) ?
C20A C19A H19A 106.7(18) ?
P1A C19A H19A 107.5(15) ?
C19A C20A H20A 111(2) ?
C19A C20A H20B 117(2) ?
H20A C20A H20B 108(3) ?
C19A C20A H20C 108(2) ?
H20A C20A H20C 106(3) ?
H20B C20A H20C 106(3) ?
C19A C21A H21A 110(2) ?
C19A C21A H21B 116.9(18) ?
H21A C21A H21B 107(2) ?
C19A C21A H21C 112.5(18) ?
H21A C21A H21C 103(2) ?
H21B C21A H21C 106(3) ?
C24A C22A C23A 108.6(3) ?
C24A C22A P1A 109.8(3) ?
C23A C22A P1A 116.7(2) ?
C24A C22A H22A 112.1(12) ?
C23A C22A H22A 107.1(14) ?
P1A C22A H22A 102.4(13) ?
C22A C23A H23A 114(2) ?
C22A C23A H23B 113(2) ?
H23A C23A H23B 107(3) ?
C22A C23A H23C 110.1(16) ?
H23A C23A H23C 112(3) ?
H23B C23A H23C 100(3) ?
C22A C24A H24A 108(2) ?
C22A C24A H24B 112.1(16) ?
H24A C24A H24B 105(2) ?
C22A C24A H24C 113.0(18) ?
H24A C24A H24C 107(3) ?
H24B C24A H24C 111(3) ?
C27A C25A C26A 113.1(3) ?
C27A C25A P2A 110.6(2) ?
C26A C25A P2A 112.9(2) ?
C27A C25A H25A 108.6(18) ?
C26A C25A H25A 105.4(17) ?
P2A C25A H25A 105.7(15) ?
C25A C26A H26A 111(2) ?
C25A C26A H26B 113.2(17) ?
H26A C26A H26B 107(3) ?
C25A C26A H26C 115.3(17) ?
H26A C26A H26C 106(2) ?
H26B C26A H26C 104(2) ?
C25A C27A H27A 111.4(17) ?
C25A C27A H27B 116(2) ?
H27A C27A H27B 102(3) ?
C25A C27A H27C 110(2) ?
H27A C27A H27C 106(2) ?
H27B C27A H27C 110(3) ?
C29A C28A C30A 108.8(3) ?
C29A C28A P2A 111.4(3) ?
C30A C28A P2A 111.6(3) ?
C29A C28A H28A 106.4(16) ?
C30A C28A H28A 104.6(15) ?
P2A C28A H28A 113.6(16) ?
C28A C29A H29A 109(2) ?
C28A C29A H29B 118(2) ?
H29A C29A H29B 110(3) ?
C28A C29A H29C 112(2) ?
H29A C29A H29C 107(3) ?
H29B C29A H29C 99(3) ?
C28A C30A H30A 107.7(19) ?
C28A C30A H30B 116.7(19) ?
H30A C30A H30B 108(3) ?
C28A C30A H30C 108.9(15) ?
H30A C30A H30C 110(2) ?
H30B C30A H30C 105(2) ?
N1 C31A C32A 179.0(3) ?
C31A C32A H32A 103(3) ?
C31A C32A H32B 114(3) ?
H32A C32A H32B 106(4) ?
C31A C32A H32C 105(3) ?
H32A C32A H32C 124(4) ?
H32B C32A H32C 105(4) ?
C17B Ni2 C18B 37.58(11) yes
C17B Ni2 P1B 119.87(8) yes
C18B Ni2 P1B 82.52(8) yes
C17B Ni2 P2B 87.08(8) yes
C18B Ni2 P2B 124.41(8) yes
P1B Ni2 P2B 153.04(4) yes
C17B Ni2 H2 159.7(10) yes
C18B Ni2 H2 162.7(10) yes
P1B Ni2 H2 80.3(10) yes
P2B Ni2 H2 72.8(10) yes
C19B P1B C1B 102.76(19) ?
C19B P1B C22B 95.7(2) ?
C1B P1B C22B 101.31(17) ?
C19B P1B C19C 25.8(2) ?
C1B P1B C19C 106.8(2) ?
C22B P1B C19C 118.7(3) ?
C19B P1B Ni2 121.41(19) ?
C1B P1B Ni2 116.54(9) ?
C22B P1B Ni2 115.51(11) ?
C19C P1B Ni2 98.50(19) ?
C28B P2B C25B 107.54(16) ?
C28B P2B C16B 103.19(13) ?
C25B P2B C16B 104.27(14) ?
C28B P2B Ni2 110.11(9) ?
C25B P2B Ni2 113.45(10) ?
C16B P2B Ni2 117.39(9) ?
C2B C1B C6B 117.7(3) ?
C2B C1B P1B 120.0(2) ?
C6B C1B P1B 122.1(2) ?
C3B C2B C1B 121.0(3) ?
C3B C2B H2B 116.1(15) ?
C1B C2B H2B 122.9(15) ?
C2B C3B C4B 120.7(3) ?
C2B C3B H3B 119.4(15) ?
C4B C3B H3B 119.9(15) ?
C5B C4B C3B 119.1(3) ?
C5B C4B H4B 121.1(16) ?
C3B C4B H4B 119.8(16) ?
C4B C5B C6B 121.0(3) ?
C4B C5B H5B 117.3(14) ?
C6B C5B H5B 121.7(14) ?
C5B C6B C1B 120.6(3) ?
C5B C6B C7B 121.6(3) ?
C1B C6B C7B 117.8(3) ?
C8B C7B C18B 118.7(3) ?
C8B C7B C6B 122.9(3) ?
C18B C7B C6B 118.2(2) ?
C7B C8B C9B 120.5(3) ?
C7B C8B H8B 122.3(16) ?
C9B C8B H8B 115.7(16) ?
C10B C9B C8B 120.7(3) ?
C10B C9B H9B 120.2(17) ?
C8B C9B H9B 119.0(17) ?
C9B C10B C17B 119.6(3) ?
C9B C10B C11B 124.0(3) ?
C17B C10B C11B 116.1(3) ?
C12B C11B C16B 119.8(3) ?
C12B C11B C10B 121.2(3) ?
C16B C11B C10B 119.1(2) ?
C13B C12B C11B 120.2(3) ?
C13B C12B H12B 121.3(16) ?
C11B C12B H12B 118.2(16) ?
C14B C13B C12B 120.2(3) ?
C14B C13B H13B 125.0(19) ?
C12B C13B H13B 114.8(19) ?
C13B C14B C15B 120.1(3) ?
C13B C14B H14B 121.1(18) ?
C15B C14B H14B 118.8(18) ?
C16B C15B C14B 120.8(3) ?
C16B C15B H15B 119.7(14) ?
C14B C15B H15B 119.1(14) ?
C15B C16B C11B 118.9(3) ?
C15B C16B P2B 121.7(2) ?
C11B C16B P2B 119.42(19) ?
C18B C17B C10B 120.0(3) ?
C18B C17B Ni2 71.83(19) ?
C10B C17B Ni2 106.1(2) ?
C18B C17B H17B 118.2(16) ?
C10B C17B H17B 119.7(16) ?
Ni2 C17B H17B 105.1(18) ?
C17B C18B C7B 119.8(3) ?
C17B C18B Ni2 70.59(18) ?
C7B C18B Ni2 104.3(3) ?
C17B C18B H18B 121.5(19) ?
C7B C18B H18B 118.0(18) ?
Ni2 C18B H18B 103.8(19) ?
C21B C19B C20B 110.7(5) ?
C21B C19B P1B 110.0(4) ?
C20B C19B P1B 106.9(3) ?
C21B C19B H19B 109.7 ?
C20B C19B H19B 109.7 ?
P1B C19B H19B 109.7 ?
C20C C19C C21C 111.9(5) ?
C20C C19C P1B 113.9(5) ?
C21C C19C P1B 109.7(5) ?
C20C C19C H19C 107.0 ?
C21C C19C H19C 107.0 ?
P1B C19C H19C 107.0 ?
C19C C20C H20G 109.5 ?
C19C C20C H20H 109.5 ?
H20G C20C H20H 109.5 ?
C19C C20C H20I 109.5 ?
H20G C20C H20I 109.5 ?
H20H C20C H20I 109.5 ?
C19C C21C H21G 109.5 ?
C19C C21C H21H 109.5 ?
H21G C21C H21H 109.5 ?
C19C C21C H21I 109.5 ?
H21G C21C H21I 109.5 ?
H21H C21C H21I 109.5 ?
C24B C22B C23B 111.7(4) ?
C24B C22B P1B 108.2(3) ?
C23B C22B P1B 112.7(4) ?
C24B C22B H22B 105(2) ?
C23B C22B H22B 109.7(18) ?
P1B C22B H22B 109(2) ?
C22B C23B H23D 109(3) ?
C22B C23B H23E 111(3) ?
H23D C23B H23E 105(4) ?
C22B C23B H23F 109.7(19) ?
H23D C23B H23F 107(3) ?
H23E C23B H23F 115(4) ?
C22B C24B H24D 114(2) ?
C22B C24B H24E 113(3) ?
H24D C24B H24E 103(3) ?
C22B C24B H24F 119(2) ?
H24D C24B H24F 97(3) ?
H24E C24B H24F 108(3) ?
C27B C25B C26B 111.5(4) ?
C27B C25B P2B 109.5(2) ?
C26B C25B P2B 112.0(3) ?
C27B C25B H25B 113(2) ?
C26B C25B H25B 105.0(18) ?
P2B C25B H25B 105.6(18) ?
C25B C26B H26D 111.5(18) ?
C25B C26B H26E 115.6(19) ?
H26D C26B H26E 107(3) ?
C25B C26B H26F 112(2) ?
H26D C26B H26F 103(2) ?
H26E C26B H26F 107(3) ?
C25B C27B H27D 120(2) ?
C25B C27B H27E 115(3) ?
H27D C27B H27E 98(3) ?
C25B C27B H27F 108(2) ?
H27D C27B H27F 109(3) ?
H27E C27B H27F 105(3) ?
C30B C28B C29B 111.6(3) ?
C30B C28B P2B 109.3(3) ?
C29B C28B P2B 116.0(2) ?
C30B C28B H28B 111.5(16) ?
C29B C28B H28B 107.1(17) ?
P2B C28B H28B 100.8(18) ?
C28B C29B H29D 110.9(16) ?
C28B C29B H29E 113.3(19) ?
H29D C29B H29E 107(3) ?
C28B C29B H29F 108.5(18) ?
H29D C29B H29F 112(2) ?
H29E C29B H29F 105(2) ?
C28B C30B H30D 116.7(16) ?
C28B C30B H30E 110.0(18) ?
H30D C30B H30E 106(2) ?
C28B C30B H30F 109(2) ?
H30D C30B H30F 105(2) ?
H30E C30B H30F 110(3) ?
O3 S1 O1 113.5(4) ?
O3 S1 O2 106.5(4) ?
O1 S1 O2 129.3(3) ?
O3 S1 C63 104.5(5) ?
O1 S1 C63 100.9(4) ?
O2 S1 C63 97.9(3) ?
F3 C63 F2 108.0(6) ?
F3 C63 F1 106.3(6) ?
F2 C63 F1 107.2(8) ?
F3 C63 S1 112.9(7) ?
F2 C63 S1 111.7(6) ?
F1 C63 S1 110.4(5) ?
O4 S2 O6 114.81(13) ?
O4 S2 O5 115.22(15) ?
O6 S2 O5 115.03(14) ?
O4 S2 C64 103.14(15) ?
O6 S2 C64 102.75(15) ?
O5 S2 C64 103.41(15) ?
F6 C64 F4 107.7(3) ?
F6 C64 F5 106.3(3) ?
F4 C64 F5 106.5(3) ?
F6 C64 S2 111.6(2) ?
F4 C64 S2 112.3(3) ?
F5 C64 S2 112.1(2) ?
O9 S3 O8 87.3(6) ?
O9 S3 O7 141.3(8) ?
O8 S3 O7 117.0(8) ?
O9 S3 C65 102.7(8) ?
O8 S3 C65 102.3(6) ?
O7 S3 C65 100.8(9) ?
F7 C65 F9 106.8(15) ?
F7 C65 F8 103.3(14) ?
F9 C65 F8 107.2(13) ?
F7 C65 S3 114.4(11) ?
F9 C65 S3 115.7(13) ?
F8 C65 S3 108.6(13) ?
S3 O8 O9 33.1(3) ?
S3 O9 O8 59.7(6) ?

loop_
_geom_bond_atom_site_label_1
_geom_bond_atom_site_label_2
_geom_bond_distance
_geom_bond_publ_flag
Ni1 N1 1.919(2) yes
Ni1 P2A 2.2067(8) yes
Ni1 P1A 2.2368(7) yes
Ni1 C18A 2.473(3) yes
Ni1 C17A 2.499(3) yes
Ni1 H1 1.36(3) yes
P1A C1A 1.842(3) ?
P1A C19A 1.847(3) ?
P1A C22A 1.867(3) ?
P2A C28A 1.845(4) ?
P2A C16A 1.855(3) ?
P2A C25A 1.870(3) ?
N1 C31A 1.128(3) ?
C1A C6A 1.392(4) ?
C1A C2A 1.414(4) ?
C2A C3A 1.389(5) ?
C2A H2A 0.90(2) ?
C3A C4A 1.355(5) ?
C3A H3A 0.94(2) ?
C4A C5A 1.391(4) ?
C4A H4A 0.95(2) ?
C5A C6A 1.403(4) ?
C5A H5A 0.95(2) ?
C6A C7A 1.492(3) ?
C7A C8A 1.379(4) ?
C7A C17A 1.406(4) ?
C8A C9A 1.392(4) ?
C8A H8A 0.97(3) ?
C9A C10A 1.392(4) ?
C9A H9A 0.97(2) ?
C10A C18A 1.403(4) ?
C10A C11A 1.488(4) ?
C11A C12A 1.394(4) ?
C11A C16A 1.397(4) ?
C12A C13A 1.386(4) ?
C12A H12A 0.90(3) ?
C13A C14A 1.378(5) ?
C13A H13A 0.91(3) ?
C14A C15A 1.379(4) ?
C14A H14A 0.92(2) ?
C15A C16A 1.407(4) ?
C15A H15A 0.92(3) ?
C17A C18A 1.392(4) ?
C17A H17A 0.95(2) ?
C18A H18A 0.92(2) ?
C19A C21A 1.523(5) ?
C19A C20A 1.527(5) ?
C19A H19A 0.92(2) ?
C20A H20A 1.03(3) ?
C20A H20B 1.03(4) ?
C20A H20C 0.90(3) ?
C21A H21A 1.03(3) ?
C21A H21B 1.00(3) ?
C21A H21C 0.89(3) ?
C22A C24A 1.525(4) ?
C22A C23A 1.526(4) ?
C22A H22A 1.08(2) ?
C23A H23A 0.99(4) ?
C23A H23B 0.97(4) ?
C23A H23C 1.05(3) ?
C24A H24A 0.99(3) ?
C24A H24B 0.93(3) ?
C24A H24C 0.96(3) ?
C25A C27A 1.516(5) ?
C25A C26A 1.529(5) ?
C25A H25A 0.94(2) ?
C26A H26A 0.96(3) ?
C26A H26B 0.99(3) ?
C26A H26C 0.99(2) ?
C27A H27A 1.03(3) ?
C27A H27B 0.98(3) ?
C27A H27C 0.94(3) ?
C28A C29A 1.535(5) ?
C28A C30A 1.540(4) ?
C28A H28A 1.05(3) ?
C29A H29A 0.98(3) ?
C29A H29B 1.00(4) ?
C29A H29C 1.01(4) ?
C30A H30A 1.01(4) ?
C30A H30B 0.94(3) ?
C30A H30C 1.01(3) ?
C31A C32A 1.472(5) ?
C32A H32A 0.88(4) ?
C32A H32B 0.84(4) ?
C32A H32C 0.93(6) ?
Ni2 C17B 2.142(3) yes
Ni2 C18B 2.157(3) yes
Ni2 P1B 2.2039(9) yes
Ni2 P2B 2.2042(8) yes
Ni2 H2 1.35(3) yes
P1B C19B 1.774(5) ?
P1B C1B 1.828(3) ?
P1B C22B 1.836(5) ?
P1B C19C 2.041(8) ?
P2B C28B 1.833(4) ?
P2B C25B 1.838(3) ?
P2B C16B 1.845(3) ?
C1B C2B 1.405(4) ?
C1B C6B 1.411(4) ?
C2B C3B 1.387(4) ?
C2B H2B 0.95(2) ?
C3B C4B 1.388(4) ?
C3B H3B 0.94(2) ?
C4B C5B 1.386(4) ?
C4B H4B 0.97(3) ?
C5B C6B 1.388(4) ?
C5B H5B 0.97(2) ?
C6B C7B 1.479(4) ?
C7B C8B 1.376(4) ?
C7B C18B 1.436(4) ?
C8B C9B 1.422(4) ?
C8B H8B 0.97(3) ?
C9B C10B 1.356(4) ?
C9B H9B 0.90(2) ?
C10B C17B 1.428(4) ?
C10B C11B 1.475(3) ?
C11B C12B 1.396(4) ?
C11B C16B 1.405(4) ?
C12B C13B 1.386(4) ?
C12B H12B 0.94(3) ?
C13B C14B 1.374(4) ?
C13B H13B 0.84(2) ?
C14B C15B 1.391(4) ?
C14B H14B 0.95(3) ?
C15B C16B 1.390(3) ?
C15B H15B 1.02(3) ?
C17B C18B 1.385(4) ?
C17B H17B 0.95(3) ?
C18B H18B 0.91(3) ?
C19B C21B 1.519(8) ?
C19B C20B 1.530(7) ?
C19B H19B 1.0000 ?
C20B H20D 0.9800 ?
C20B H20E 0.9800 ?
C20B H20F 0.9800 ?
C21B H21D 0.9800 ?
C21B H21E 0.9800 ?
C21B H21F 0.9800 ?
C19C C20C 1.527(8) ?
C19C C21C 1.532(8) ?
C19C H19C 1.0000 ?
C20C H20G 0.9800 ?
C20C H20H 0.9800 ?
C20C H20I 0.9800 ?
C21C H21G 0.9800 ?
C21C H21H 0.9800 ?
C21C H21I 0.9800 ?
C22B C24B 1.490(7) ?
C22B C23B 1.526(5) ?
C22B H22B 0.98(3) ?
C23B H23D 0.86(4) ?
C23B H23E 0.93(4) ?
C23B H23F 1.07(3) ?
C24B H24D 0.91(3) ?
C24B H24E 0.97(4) ?
C24B H24F 0.95(4) ?
C25B C27B 1.506(6) ?
C25B C26B 1.515(5) ?
C25B H25B 0.97(3) ?
C26B H26D 0.94(3) ?
C26B H26E 1.01(4) ?
C26B H26F 0.98(3) ?
C27B H27D 0.93(3) ?
C27B H27E 0.96(3) ?
C27B H27F 1.01(4) ?
C28B C30B 1.525(4) ?
C28B C29B 1.530(4) ?
C28B H28B 0.91(2) ?
C29B H29D 0.93(3) ?
C29B H29E 1.00(3) ?
C29B H29F 0.96(3) ?
C30B H30D 0.99(3) ?
C30B H30E 0.93(3) ?
C30B H30F 0.91(3) ?
S1 O3 1.426(9) ?
S1 O1 1.452(4) ?
S1 O2 1.754(7) ?
S1 C63 1.825(10) ?
C63 F3 1.312(10) ?
C63 F2 1.315(9) ?
C63 F1 1.339(10) ?
S2 O4 1.439(2) ?
S2 O6 1.441(2) ?
S2 O5 1.442(2) ?
S2 C64 1.821(4) ?
C64 F6 1.331(3) ?
C64 F4 1.334(3) ?
C64 F5 1.345(4) ?
S3 O9 0.883(8) ?
S3 O8 1.397(8) ?
S3 O7 1.462(17) ?
S3 C65 1.81(2) ?
C65 F7 1.346(19) ?
C65 F9 1.346(19) ?
C65 F8 1.41(2) ?
O8 O9 1.617(10) ?
